data_4024881
loop_
_publ_author_name
'Lijuan Jiao'
'Changjiang Yu'
'Jilong Li'
'Zhaoyun Wang'
'Min Wu'
'Erhong Hao'

_publ_section_title
;
\b-Formyl-BODIPYs from the Vilsmeier-Haack Reaction
;
_journal_name_full 'Journal of Organic Chemistry'
_journal_page_first 7525
_journal_page_last 7528
_journal_paper_doi 10.1021/jo901407h
_journal_volume 74
_journal_year 2009
_chemical_formula_sum 'C23 H19 B F2 N4'
_chemical_formula_weight 400.23
_chemical_name_systematic
; 
 ? 
;
_space_group_IT_number 14
_symmetry_cell_setting monoclinic
_symmetry_space_group_name_Hall '-P 2ybc'
_symmetry_space_group_name_H-M 'P 1 21/c 1'
_atom_sites_solution_hydrogens geom
_atom_sites_solution_primary direct
_atom_sites_solution_secondary difmap
_audit_creation_method SHELXL-97
_cell_angle_alpha 90.00
_cell_angle_beta 96.101(2)
_cell_angle_gamma 90.00
_cell_formula_units_Z 4
_cell_length_a 6.8054(10)
_cell_length_b 17.464(3)
_cell_length_c 16.883(3)
_cell_measurement_reflns_used 1715
_cell_measurement_temperature 293(2)
_cell_measurement_theta_max 20.49
_cell_measurement_theta_min 2.43
_cell_volume 1995.2(5)
_computing_cell_refinement 'Bruker SMART'
_computing_data_collection 'Bruker SMART'
_computing_data_reduction 'Bruker SAINT'
_computing_molecular_graphics 'Bruker SHELXTL'
_computing_publication_material 'Bruker SHELXTL'
_computing_structure_refinement 'SHELXL-97 (Sheldrick, 1997)'
_computing_structure_solution 'SHELXS-97 (Sheldrick, 1990)'
_diffrn_ambient_temperature 293(2)
_diffrn_measured_fraction_theta_full 1.000
_diffrn_measured_fraction_theta_max 1.000
_diffrn_measurement_device_type 'CCD area detector'
_diffrn_measurement_method 'phi and omega scans'
_diffrn_radiation_monochromator graphite
_diffrn_radiation_source 'fine-focus sealed tube'
_diffrn_radiation_type MoK\a
_diffrn_radiation_wavelength 0.71073
_diffrn_reflns_av_R_equivalents 0.0781
_diffrn_reflns_av_sigmaI/netI 0.0730
_diffrn_reflns_limit_h_max 8
_diffrn_reflns_limit_h_min -8
_diffrn_reflns_limit_k_max 20
_diffrn_reflns_limit_k_min -19
_diffrn_reflns_limit_l_max 19
_diffrn_reflns_limit_l_min -20
_diffrn_reflns_number 14181
_diffrn_reflns_theta_full 25.00
_diffrn_reflns_theta_max 25.00
_diffrn_reflns_theta_min 1.68
_exptl_absorpt_coefficient_mu 0.093
_exptl_absorpt_correction_T_max 0.9816
_exptl_absorpt_correction_T_min 0.9549
_exptl_absorpt_correction_type multi-scan
_exptl_absorpt_process_details sadabs
_exptl_crystal_colour red
_exptl_crystal_density_diffrn 1.332
_exptl_crystal_density_method 'not measured'
_exptl_crystal_description block
_exptl_crystal_F_000 832
_exptl_crystal_size_max 0.50
_exptl_crystal_size_mid 0.30
_exptl_crystal_size_min 0.20
_refine_diff_density_max 0.154
_refine_diff_density_min -0.158
_refine_diff_density_rms 0.037
_refine_ls_extinction_coef 0.0044(10)
_refine_ls_extinction_expression Fc^*^=kFc[1+0.001xFc^2^\l^3^/sin(2\q)]^-1/4^
_refine_ls_extinction_method SHELXL
_refine_ls_goodness_of_fit_ref 1.001
_refine_ls_hydrogen_treatment constr
_refine_ls_matrix_type full
_refine_ls_number_parameters 276
_refine_ls_number_reflns 3498
_refine_ls_number_restraints 0
_refine_ls_restrained_S_all 1.001
_refine_ls_R_factor_all 0.1335
_refine_ls_R_factor_gt 0.0512
_refine_ls_shift/su_max 0.000
_refine_ls_shift/su_mean 0.000
_refine_ls_structure_factor_coef Fsqd
_refine_ls_weighting_details 'calc w=1/[\s^2^(Fo^2^)+(0.0562P)^2^+0.0000P] where P=(Fo^2^+2Fc^2^)/3'
_refine_ls_weighting_scheme calc
_refine_ls_wR_factor_gt 0.1060
_refine_ls_wR_factor_ref 0.1414
_reflns_number_gt 1683
_reflns_number_total 3498
_reflns_threshold_expression >2sigma(I)
_cod_data_source_file jo901407h_si_002.cif
_cod_data_source_block 090415c_0m
_cod_depositor_comments
;
The following automatic conversions were performed:
'_symmetry_cell_setting' value 'Monoclinic' changed to 'monoclinic'
according to '/home/saulius/struct/CIF-dictionaries/cif_core.dic'
dictionary named 'cif_core.dic' version 2.4.1 from 2010-06-29.

Automatic conversion script
Id: cif_fix_enum 1527 2010-12-29 10:47:43Z saulius 
;
_cod_original_sg_symbol_H-M 'P2(1)/c  '
_cod_database_code 4024881

loop_
_symmetry_equiv_pos_as_xyz
'x, y, z'
'-x, y+1/2, -z+1/2'
'-x, -y, -z'
'x, -y-1/2, z-1/2'

loop_
_atom_site_label
_atom_site_type_symbol
_atom_site_fract_x
_atom_site_fract_y
_atom_site_fract_z
_atom_site_U_iso_or_equiv
_atom_site_adp_type
_atom_site_occupancy
_atom_site_symmetry_multiplicity
_atom_site_calc_flag
_atom_site_refinement_flags
_atom_site_disorder_assembly
_atom_site_disorder_group
B1 B 0.4011(6) 0.6419(2) 0.9355(2) 0.0561(10) Uani 1 1 d . . .
C1 C 0.0301(5) 0.8519(2) 0.75926(19) 0.0770(11) Uani 1 1 d . . .
H1A H -0.1030 0.8483 0.7342 0.116 Uiso 1 1 calc R . .
H1B H 0.1182 0.8610 0.7195 0.116 Uiso 1 1 calc R . .
H1C H 0.0396 0.8933 0.7968 0.116 Uiso 1 1 calc R . .
F1 F 0.3168(3) 0.61380(10) 1.00122(11) 0.0740(6) Uani 1 1 d . . .
N1 N 0.2452(4) 0.68451(14) 0.87942(14) 0.0580(7) Uani 1 1 d . . .
C2 C 0.0856(5) 0.7783(2) 0.80184(18) 0.0636(9) Uani 1 1 d . . .
F2 F 0.4764(3) 0.58116(10) 0.89645(11) 0.0826(6) Uani 1 1 d . . .
N2 N 0.5665(4) 0.69889(13) 0.96187(14) 0.0521(7) Uani 1 1 d . . .
C3 C -0.0236(5) 0.7128(2) 0.7960(2) 0.0714(10) Uani 1 1 d . . .
H3 H -0.1446 0.7069 0.7654 0.086 Uiso 1 1 calc R . .
N3 N 1.0509(5) 0.93700(19) 1.1283(2) 0.0983(11) Uani 1 1 d . . .
C4 C 0.0743(5) 0.6558(2) 0.8432(2) 0.0678(10) Uani 1 1 d . . .
N4 N 1.5124(5) 0.77030(17) 1.15847(19) 0.0860(10) Uani 1 1 d . . .
C5 C 0.0125(5) 0.5745(2) 0.8519(2) 0.0880(12) Uani 1 1 d . . .
H5A H 0.0554 0.5445 0.8093 0.132 Uiso 1 1 calc R . .
H5B H -0.1288 0.5719 0.8501 0.132 Uiso 1 1 calc R . .
H5C H 0.0712 0.5548 0.9020 0.132 Uiso 1 1 calc R . .
C6 C 0.2595(4) 0.76129(17) 0.85519(17) 0.0535(8) Uani 1 1 d . . .
C7 C 0.4226(4) 0.80532(17) 0.88227(17) 0.0511(8) Uani 1 1 d . . .
C8 C 0.4373(4) 0.88483(17) 0.85224(19) 0.0509(8) Uani 1 1 d . . .
C9 C 0.3992(4) 0.94728(19) 0.89756(19) 0.0606(9) Uani 1 1 d . . .
H9 H 0.3645 0.9407 0.9489 0.073 Uiso 1 1 calc R . .
C10 C 0.4129(5) 1.02020(19) 0.8664(2) 0.0685(10) Uani 1 1 d . . .
H10 H 0.3867 1.0625 0.8971 0.082 Uiso 1 1 calc R . .
C11 C 0.4646(5) 1.0308(2) 0.7908(2) 0.0726(10) Uani 1 1 d . . .
H11 H 0.4743 1.0800 0.7703 0.087 Uiso 1 1 calc R . .
C12 C 0.5020(5) 0.9683(2) 0.7456(2) 0.0706(10) Uani 1 1 d . . .
H12 H 0.5360 0.9750 0.6941 0.085 Uiso 1 1 calc R . .
C13 C 0.4893(5) 0.89573(19) 0.7762(2) 0.0635(9) Uani 1 1 d . . .
H13 H 0.5160 0.8536 0.7454 0.076 Uiso 1 1 calc R . .
C14 C 0.5764(4) 0.77492(16) 0.93580(17) 0.0496(8) Uani 1 1 d . . .
C15 C 0.7584(4) 0.80651(17) 0.96797(17) 0.0507(8) Uani 1 1 d . . .
C16 C 0.8464(4) 0.88240(17) 0.94967(18) 0.0629(9) Uani 1 1 d . . .
H16A H 0.7994 0.8974 0.8963 0.094 Uiso 1 1 calc R . .
H16B H 0.9878 0.8782 0.9546 0.094 Uiso 1 1 calc R . .
H16C H 0.8083 0.9202 0.9864 0.094 Uiso 1 1 calc R . .
C17 C 0.8559(5) 0.74840(17) 1.01493(18) 0.0517(8) Uani 1 1 d . . .
C18 C 0.7340(5) 0.68287(17) 1.00807(18) 0.0561(9) Uani 1 1 d . . .
C19 C 0.7708(5) 0.60690(17) 1.0463(2) 0.0720(10) Uani 1 1 d . . .
H19A H 0.7184 0.6064 1.0969 0.108 Uiso 1 1 calc R . .
H19B H 0.9104 0.5973 1.0541 0.108 Uiso 1 1 calc R . .
H19C H 0.7073 0.5678 1.0127 0.108 Uiso 1 1 calc R . .
C20 C 1.0498(5) 0.74665(18) 1.05824(18) 0.0569(9) Uani 1 1 d . . .
H20 H 1.1092 0.6986 1.0602 0.068 Uiso 1 1 calc R . .
C21 C 1.1606(4) 0.80171(18) 1.09630(18) 0.0565(9) Uani 1 1 d . . .
C22 C 1.0962(5) 0.8766(2) 1.1119(2) 0.0690(10) Uani 1 1 d . . .
C23 C 1.3573(5) 0.78362(18) 1.1312(2) 0.0647(10) Uani 1 1 d . . .

loop_
_atom_site_aniso_label
_atom_site_aniso_U_11
_atom_site_aniso_U_22
_atom_site_aniso_U_33
_atom_site_aniso_U_23
_atom_site_aniso_U_13
_atom_site_aniso_U_12
B1 0.062(3) 0.050(2) 0.056(3) -0.007(2) 0.003(2) 0.002(2)
C1 0.058(2) 0.103(3) 0.067(2) 0.010(2) -0.0061(18) 0.019(2)
F1 0.0739(13) 0.0699(13) 0.0772(14) 0.0118(10) 0.0039(11) -0.0041(10)
N1 0.0520(17) 0.0636(18) 0.0556(17) -0.0006(14) -0.0062(14) -0.0034(14)
C2 0.050(2) 0.086(3) 0.053(2) -0.0008(19) -0.0023(18) 0.0089(19)
F2 0.0786(14) 0.0739(13) 0.0911(15) -0.0306(11) -0.0107(11) 0.0082(10)
N2 0.0524(16) 0.0517(16) 0.0496(16) 0.0013(13) -0.0058(13) -0.0003(13)
C3 0.055(2) 0.091(3) 0.064(2) 0.000(2) -0.0116(18) -0.006(2)
N3 0.080(2) 0.085(2) 0.123(3) -0.016(2) -0.020(2) 0.013(2)
C4 0.056(2) 0.079(3) 0.067(2) -0.009(2) -0.0022(19) -0.010(2)
N4 0.063(2) 0.087(2) 0.102(3) 0.0075(18) -0.0203(19) 0.0014(17)
C5 0.079(3) 0.083(3) 0.098(3) -0.007(2) -0.011(2) -0.020(2)
C6 0.049(2) 0.060(2) 0.050(2) 0.0005(16) -0.0007(16) 0.0066(16)
C7 0.0478(19) 0.061(2) 0.0435(19) 0.0013(16) -0.0005(15) 0.0056(16)
C8 0.0460(18) 0.058(2) 0.047(2) 0.0043(17) -0.0014(15) 0.0061(15)
C9 0.059(2) 0.068(2) 0.055(2) -0.0029(19) 0.0072(17) 0.0058(19)
C10 0.066(2) 0.060(2) 0.079(3) -0.004(2) 0.003(2) 0.0082(18)
C11 0.069(2) 0.065(2) 0.082(3) 0.017(2) -0.003(2) 0.0055(19)
C12 0.081(3) 0.071(2) 0.060(2) 0.014(2) 0.008(2) 0.011(2)
C13 0.074(2) 0.064(2) 0.053(2) 0.0031(18) 0.0065(18) 0.0116(18)
C14 0.050(2) 0.0519(19) 0.0469(19) 0.0001(15) 0.0028(16) 0.0029(15)
C15 0.053(2) 0.054(2) 0.0449(19) -0.0019(15) 0.0039(16) 0.0019(16)
C16 0.055(2) 0.068(2) 0.064(2) 0.0093(18) -0.0021(17) -0.0044(17)
C17 0.0499(19) 0.0518(19) 0.051(2) -0.0020(15) -0.0038(16) 0.0027(16)
C18 0.061(2) 0.056(2) 0.050(2) -0.0005(16) -0.0038(17) 0.0080(17)
C19 0.081(3) 0.060(2) 0.070(2) 0.0089(18) -0.0131(19) 0.0035(18)
C20 0.056(2) 0.060(2) 0.053(2) 0.0041(16) -0.0008(17) 0.0076(17)
C21 0.048(2) 0.059(2) 0.060(2) 0.0005(17) -0.0074(16) 0.0023(16)
C22 0.053(2) 0.067(3) 0.083(3) -0.001(2) -0.0112(18) 0.003(2)
C23 0.061(2) 0.062(2) 0.067(2) 0.0038(18) -0.007(2) 0.0011(18)

loop_
_atom_type_symbol
_atom_type_description
_atom_type_scat_dispersion_real
_atom_type_scat_dispersion_imag
_atom_type_scat_source
C C 0.0033 0.0016 'International Tables Vol C Tables 4.2.6.8 and 6.1.1.4'
H H 0.0000 0.0000 'International Tables Vol C Tables 4.2.6.8 and 6.1.1.4'
B B 0.0013 0.0007 'International Tables Vol C Tables 4.2.6.8 and 6.1.1.4'
N N 0.0061 0.0033 'International Tables Vol C Tables 4.2.6.8 and 6.1.1.4'
F F 0.0171 0.0103 'International Tables Vol C Tables 4.2.6.8 and 6.1.1.4'

loop_
_geom_angle_atom_site_label_1
_geom_angle_atom_site_label_2
_geom_angle_atom_site_label_3
_geom_angle
_geom_angle_site_symmetry_1
_geom_angle_site_symmetry_3
_geom_angle_publ_flag
F2 B1 F1 108.4(3) . . ?
F2 B1 N2 109.9(3) . . ?
F1 B1 N2 110.5(3) . . ?
F2 B1 N1 110.2(3) . . ?
F1 B1 N1 110.2(3) . . ?
N2 B1 N1 107.6(3) . . ?
C2 C1 H1A 109.5 . . ?
C2 C1 H1B 109.5 . . ?
H1A C1 H1B 109.5 . . ?
C2 C1 H1C 109.5 . . ?
H1A C1 H1C 109.5 . . ?
H1B C1 H1C 109.5 . . ?
C4 N1 C6 107.7(3) . . ?
C4 N1 B1 127.1(3) . . ?
C6 N1 B1 125.1(3) . . ?
C3 C2 C6 106.1(3) . . ?
C3 C2 C1 125.2(3) . . ?
C6 C2 C1 128.7(3) . . ?
C18 N2 C14 108.3(2) . . ?
C18 N2 B1 125.9(3) . . ?
C14 N2 B1 125.6(2) . . ?
C2 C3 C4 109.5(3) . . ?
C2 C3 H3 125.3 . . ?
C4 C3 H3 125.3 . . ?
N1 C4 C3 109.2(3) . . ?
N1 C4 C5 123.1(3) . . ?
C3 C4 C5 127.7(3) . . ?
C4 C5 H5A 109.5 . . ?
C4 C5 H5B 109.5 . . ?
H5A C5 H5B 109.5 . . ?
C4 C5 H5C 109.5 . . ?
H5A C5 H5C 109.5 . . ?
H5B C5 H5C 109.5 . . ?
C7 C6 N1 120.6(3) . . ?
C7 C6 C2 131.9(3) . . ?
N1 C6 C2 107.5(3) . . ?
C6 C7 C14 121.0(3) . . ?
C6 C7 C8 119.1(3) . . ?
C14 C7 C8 119.9(3) . . ?
C9 C8 C13 119.4(3) . . ?
C9 C8 C7 121.9(3) . . ?
C13 C8 C7 118.6(3) . . ?
C8 C9 C10 119.7(3) . . ?
C8 C9 H9 120.2 . . ?
C10 C9 H9 120.2 . . ?
C11 C10 C9 120.8(3) . . ?
C11 C10 H10 119.6 . . ?
C9 C10 H10 119.6 . . ?
C12 C11 C10 119.4(3) . . ?
C12 C11 H11 120.3 . . ?
C10 C11 H11 120.3 . . ?
C11 C12 C13 120.2(3) . . ?
C11 C12 H12 119.9 . . ?
C13 C12 H12 119.9 . . ?
C12 C13 C8 120.6(3) . . ?
C12 C13 H13 119.7 . . ?
C8 C13 H13 119.7 . . ?
N2 C14 C15 108.6(2) . . ?
N2 C14 C7 120.0(3) . . ?
C15 C14 C7 131.3(3) . . ?
C17 C15 C14 106.0(3) . . ?
C17 C15 C16 125.3(3) . . ?
C14 C15 C16 128.3(3) . . ?
C15 C16 H16A 109.5 . . ?
C15 C16 H16B 109.5 . . ?
H16A C16 H16B 109.5 . . ?
C15 C16 H16C 109.5 . . ?
H16A C16 H16C 109.5 . . ?
H16B C16 H16C 109.5 . . ?
C15 C17 C18 107.5(3) . . ?
C15 C17 C20 130.7(3) . . ?
C18 C17 C20 121.6(3) . . ?
N2 C18 C17 109.5(3) . . ?
N2 C18 C19 122.2(3) . . ?
C17 C18 C19 128.2(3) . . ?
C18 C19 H19A 109.5 . . ?
C18 C19 H19B 109.5 . . ?
H19A C19 H19B 109.5 . . ?
C18 C19 H19C 109.5 . . ?
H19A C19 H19C 109.5 . . ?
H19B C19 H19C 109.5 . . ?
C21 C20 C17 131.7(3) . . ?
C21 C20 H20 114.1 . . ?
C17 C20 H20 114.1 . . ?
C20 C21 C22 125.6(3) . . ?
C20 C21 C23 119.3(3) . . ?
C22 C21 C23 114.9(3) . . ?
N3 C22 C21 176.2(4) . . ?
N4 C23 C21 179.2(4) . . ?

loop_
_geom_bond_atom_site_label_1
_geom_bond_atom_site_label_2
_geom_bond_distance
_geom_bond_site_symmetry_2
_geom_bond_publ_flag
B1 F2 1.377(4) . ?
B1 F1 1.391(4) . ?
B1 N2 1.532(4) . ?
B1 N1 1.537(4) . ?
C1 C2 1.501(4) . ?
C1 H1A 0.9600 . ?
C1 H1B 0.9600 . ?
C1 H1C 0.9600 . ?
N1 C4 1.352(4) . ?
N1 C6 1.408(3) . ?
C2 C3 1.363(4) . ?
C2 C6 1.440(4) . ?
N2 C18 1.341(3) . ?
N2 C14 1.403(3) . ?
C3 C4 1.399(4) . ?
C3 H3 0.9300 . ?
N3 C22 1.142(4) . ?
C4 C5 1.492(4) . ?
N4 C23 1.130(4) . ?
C5 H5A 0.9600 . ?
C5 H5B 0.9600 . ?
C5 H5C 0.9600 . ?
C6 C7 1.387(4) . ?
C7 C14 1.412(4) . ?
C7 C8 1.485(4) . ?
C8 C9 1.373(4) . ?
C8 C13 1.381(4) . ?
C9 C10 1.385(4) . ?
C9 H9 0.9300 . ?
C10 C11 1.373(5) . ?
C10 H10 0.9300 . ?
C11 C12 1.371(4) . ?
C11 H11 0.9300 . ?
C12 C13 1.374(4) . ?
C12 H12 0.9300 . ?
C13 H13 0.9300 . ?
C14 C15 1.411(4) . ?
C15 C17 1.410(4) . ?
C15 C16 1.500(4) . ?
C16 H16A 0.9600 . ?
C16 H16B 0.9600 . ?
C16 H16C 0.9600 . ?
C17 C18 1.411(4) . ?
C17 C20 1.440(4) . ?
C18 C19 1.485(4) . ?
C19 H19A 0.9600 . ?
C19 H19B 0.9600 . ?
C19 H19C 0.9600 . ?
C20 C21 1.343(4) . ?
C20 H20 0.9300 . ?
C21 C22 1.412(4) . ?
C21 C23 1.440(4) . ?

loop_
_geom_torsion_atom_site_label_1
_geom_torsion_atom_site_label_2
_geom_torsion_atom_site_label_3
_geom_torsion_atom_site_label_4
_geom_torsion
_geom_torsion_site_symmetry_1
_geom_torsion_site_symmetry_2
_geom_torsion_site_symmetry_3
_geom_torsion_site_symmetry_4
_geom_torsion_publ_flag
F2 B1 N1 C4 60.8(5) . . . . ?
F1 B1 N1 C4 -58.9(4) . . . . ?
N2 B1 N1 C4 -179.4(3) . . . . ?
F2 B1 N1 C6 -117.6(3) . . . . ?
F1 B1 N1 C6 122.8(3) . . . . ?
N2 B1 N1 C6 2.2(4) . . . . ?
F2 B1 N2 C18 -56.7(4) . . . . ?
F1 B1 N2 C18 62.9(4) . . . . ?
N1 B1 N2 C18 -176.7(3) . . . . ?
F2 B1 N2 C14 117.1(3) . . . . ?
F1 B1 N2 C14 -123.3(3) . . . . ?
N1 B1 N2 C14 -2.9(4) . . . . ?
C6 C2 C3 C4 -0.1(4) . . . . ?
C1 C2 C3 C4 179.4(3) . . . . ?
C6 N1 C4 C3 -0.3(4) . . . . ?
B1 N1 C4 C3 -178.9(3) . . . . ?
C6 N1 C4 C5 177.4(3) . . . . ?
B1 N1 C4 C5 -1.2(5) . . . . ?
C2 C3 C4 N1 0.2(4) . . . . ?
C2 C3 C4 C5 -177.3(3) . . . . ?
C4 N1 C6 C7 -179.0(3) . . . . ?
B1 N1 C6 C7 -0.4(5) . . . . ?
C4 N1 C6 C2 0.3(3) . . . . ?
B1 N1 C6 C2 178.9(3) . . . . ?
C3 C2 C6 C7 179.1(3) . . . . ?
C1 C2 C6 C7 -0.4(6) . . . . ?
C3 C2 C6 N1 -0.1(4) . . . . ?
C1 C2 C6 N1 -179.6(3) . . . . ?
N1 C6 C7 C14 -1.2(4) . . . . ?
C2 C6 C7 C14 179.7(3) . . . . ?
N1 C6 C7 C8 176.9(3) . . . . ?
C2 C6 C7 C8 -2.2(5) . . . . ?
C6 C7 C8 C9 103.7(3) . . . . ?
C14 C7 C8 C9 -78.2(4) . . . . ?
C6 C7 C8 C13 -75.8(4) . . . . ?
C14 C7 C8 C13 102.3(3) . . . . ?
C13 C8 C9 C10 0.2(4) . . . . ?
C7 C8 C9 C10 -179.3(3) . . . . ?
C8 C9 C10 C11 -0.2(5) . . . . ?
C9 C10 C11 C12 0.4(5) . . . . ?
C10 C11 C12 C13 -0.6(5) . . . . ?
C11 C12 C13 C8 0.6(5) . . . . ?
C9 C8 C13 C12 -0.4(4) . . . . ?
C7 C8 C13 C12 179.1(3) . . . . ?
C18 N2 C14 C15 -0.2(3) . . . . ?
B1 N2 C14 C15 -174.9(3) . . . . ?
C18 N2 C14 C7 176.4(3) . . . . ?
B1 N2 C14 C7 1.7(4) . . . . ?
C6 C7 C14 N2 0.6(4) . . . . ?
C8 C7 C14 N2 -177.6(3) . . . . ?
C6 C7 C14 C15 176.3(3) . . . . ?
C8 C7 C14 C15 -1.8(5) . . . . ?
N2 C14 C15 C17 -1.0(3) . . . . ?
C7 C14 C15 C17 -177.1(3) . . . . ?
N2 C14 C15 C16 172.2(3) . . . . ?
C7 C14 C15 C16 -3.9(5) . . . . ?
C14 C15 C17 C18 1.8(3) . . . . ?
C16 C15 C17 C18 -171.7(3) . . . . ?
C14 C15 C17 C20 176.3(3) . . . . ?
C16 C15 C17 C20 2.8(5) . . . . ?
C14 N2 C18 C17 1.3(3) . . . . ?
B1 N2 C18 C17 176.0(3) . . . . ?
C14 N2 C18 C19 179.3(3) . . . . ?
B1 N2 C18 C19 -6.0(5) . . . . ?
C15 C17 C18 N2 -2.0(4) . . . . ?
C20 C17 C18 N2 -177.1(3) . . . . ?
C15 C17 C18 C19 -179.8(3) . . . . ?
C20 C17 C18 C19 5.1(5) . . . . ?
C15 C17 C20 C21 33.1(6) . . . . ?
C18 C17 C20 C21 -153.1(3) . . . . ?
C17 C20 C21 C22 9.2(6) . . . . ?
C17 C20 C21 C23 -176.5(3) . . . . ?
C20 C21 C22 N3 146(6) . . . . ?
C23 C21 C22 N3 -29(7) . . . . ?
C20 C21 C23 N4 150(29) . . . . ?
C22 C21 C23 N4 -35(29) . . . . ?
